data_7106804
loop_
_publ_author_name
'Xuzhou Yan'
'Mingming Zhang'
'Peifa Wei'
'Bo Zheng'
'Xiaodong Chi'
'Xiaofan Ji'
'Feihe Huang'

_publ_section_title
;
 pH-responsive Assembly and Disassembly of a Supramolecular Cryptand-based
 Pseudorotaxane Driven by p-p Stacking Interactions
;
_journal_name_full Chem.Commun.
_journal_page_first 9840
_journal_paper_doi 10.1039/c1cc13472h
_journal_volume 47
_journal_year 2011
_chemical_formula_moiety 'C42 H50 N2 O14, C26 H24 N2, 2(F6 P)'
_chemical_formula_sum 'C68 H74 F12 N4 O14 P2'
_chemical_formula_weight 1461.25
_chemical_name_systematic
;
?
;
_space_group_IT_number 2
_symmetry_cell_setting triclinic
_symmetry_space_group_name_Hall '-P 1'
_symmetry_space_group_name_H-M 'P -1'
_atom_sites_solution_hydrogens geom
_atom_sites_solution_primary direct
_atom_sites_solution_secondary difmap
_audit_creation_method SHELXL-97
_cell_angle_alpha 85.387(3)
_cell_angle_beta 84.518(3)
_cell_angle_gamma 70.803(4)
_cell_formula_units_Z 2
_cell_length_a 10.7621(4)
_cell_length_b 12.8281(5)
_cell_length_c 29.8195(11)
_cell_measurement_reflns_used 16788
_cell_measurement_temperature 100(2)
_cell_measurement_theta_max 66.4533
_cell_measurement_theta_min 2.9791
_cell_volume 3864.8(3)
_computing_cell_refinement 'CrysAlis PRO (Oxford Diffraction, 2010)'
_computing_data_collection 'CrysAlis PRO'
_computing_data_reduction 'CrysAlis PRO'
_computing_molecular_graphics 'OLEX2 (Dolomanov et al., 2009)'
_computing_publication_material OLEX2
_computing_structure_refinement 'SHELXL-97 (Sheldrick, 2008)'
_computing_structure_solution 'SHELXS-97 (Sheldrick, 2008)'
_diffrn_ambient_temperature 100(2)
_diffrn_detector_area_resol_mean 10.3592
_diffrn_measured_fraction_theta_full 0.980
_diffrn_measured_fraction_theta_max 0.980
_diffrn_measurement_device_type 'Xcalibur, Atlas, Gemini ultra'
_diffrn_measurement_method '\w scans'
_diffrn_radiation_monochromator graphite
_diffrn_radiation_source 'fine-focus sealed tube'
_diffrn_radiation_type CuK\a
_diffrn_radiation_wavelength 1.54184
_diffrn_reflns_av_R_equivalents 0.0229
_diffrn_reflns_av_sigmaI/netI 0.0250
_diffrn_reflns_limit_h_max 12
_diffrn_reflns_limit_h_min -12
_diffrn_reflns_limit_k_max 15
_diffrn_reflns_limit_k_min -14
_diffrn_reflns_limit_l_max 34
_diffrn_reflns_limit_l_min -35
_diffrn_reflns_number 29018
_diffrn_reflns_theta_full 66.56
_diffrn_reflns_theta_max 66.56
_diffrn_reflns_theta_min 2.98
_exptl_absorpt_coefficient_mu 1.286
_exptl_absorpt_correction_T_max 0.7564
_exptl_absorpt_correction_T_min 0.6618
_exptl_absorpt_correction_type multi-scan
_exptl_absorpt_process_details
;
CrysAlis PRO (Oxford Diffraction, 2010)
;
_exptl_crystal_colour yellow
_exptl_crystal_density_diffrn 1.256
_exptl_crystal_density_method 'not measured'
_exptl_crystal_description block
_exptl_crystal_F_000 1520
_exptl_crystal_size_max 0.35
_exptl_crystal_size_mid 0.26
_exptl_crystal_size_min 0.23
_platon_squeeze_details
;
;
_refine_diff_density_max 1.455
_refine_diff_density_min -1.118
_refine_diff_density_rms 0.058
_refine_ls_extinction_method none
_refine_ls_goodness_of_fit_ref 1.066
_refine_ls_hydrogen_treatment constr
_refine_ls_matrix_type full
_refine_ls_number_parameters 901
_refine_ls_number_reflns 13386
_refine_ls_number_restraints 0
_refine_ls_restrained_S_all 1.066
_refine_ls_R_factor_all 0.0689
_refine_ls_R_factor_gt 0.0621
_refine_ls_shift/su_max 0.002
_refine_ls_shift/su_mean 0.000
_refine_ls_structure_factor_coef Fsqd
_refine_ls_weighting_details 'calc w=1/[\s^2^(Fo^2^)+(0.0690P)^2^+4.9002P] where P=(Fo^2^+2Fc^2^)/3'
_refine_ls_weighting_scheme calc
_refine_ls_wR_factor_gt 0.1573
_refine_ls_wR_factor_ref 0.1625
_reflns_number_gt 11455
_reflns_number_total 13386
_reflns_threshold_expression >2sigma(I)
_cod_data_source_file c1cc13472h.txt
_cod_data_source_block 110404_xz_229b
_cod_database_code 7106804

loop_
_symmetry_equiv_pos_as_xyz
'x, y, z'
'-x, -y, -z'

loop_
_atom_site_label
_atom_site_type_symbol
_atom_site_fract_x
_atom_site_fract_y
_atom_site_fract_z
_atom_site_U_iso_or_equiv
_atom_site_adp_type
_atom_site_occupancy
_atom_site_symmetry_multiplicity
_atom_site_calc_flag
_atom_site_refinement_flags
_atom_site_disorder_assembly
_atom_site_disorder_group
P1 P 0.05823(7) 0.21822(7) 0.03437(2) 0.03688(18) Uani 1 1 d . . .
P2 P 0.36308(13) 0.24012(7) 0.41844(3) 0.0621(3) Uani 1 1 d . . .
F1 F 0.0976(2) 0.1920(2) -0.01723(6) 0.0652(6) Uani 1 1 d . . .
F2 F -0.0851(2) 0.2894(3) 0.02271(8) 0.0953(10) Uani 1 1 d . . .
F3 F 0.1080(3) 0.32220(18) 0.02707(8) 0.0777(7) Uani 1 1 d . . .
F4 F 0.02001(19) 0.2471(2) 0.08556(6) 0.0735(7) Uani 1 1 d . . .
F5 F 0.20313(18) 0.14560(15) 0.04668(7) 0.0527(5) Uani 1 1 d . . .
F6 F 0.0149(3) 0.1108(3) 0.04233(9) 0.0929(9) Uani 1 1 d . . .
F7 F 0.2595(9) 0.1914(4) 0.4076(2) 0.304(5) Uani 1 1 d . . .
F8 F 0.4506(9) 0.1819(2) 0.38005(12) 0.325(6) Uani 1 1 d . . .
F9 F 0.4630(3) 0.2921(3) 0.43289(14) 0.1239(12) Uani 1 1 d . . .
F10 F 0.2721(3) 0.3002(2) 0.45985(11) 0.1075(11) Uani 1 1 d . . .
F11 F 0.4180(3) 0.13344(17) 0.45080(7) 0.0758(7) Uani 1 1 d . . .
F12 F 0.3077(4) 0.34539(19) 0.38594(9) 0.1260(15) Uani 1 1 d . . .
O1 O -0.1281(2) 0.36705(15) 0.18658(7) 0.0421(5) Uani 1 1 d . . .
O2 O -0.00286(17) 0.20315(13) 0.21517(6) 0.0293(4) Uani 1 1 d . . .
O3 O 0.00564(19) -0.18979(14) 0.28444(6) 0.0326(4) Uani 1 1 d . . .
O4 O 0.0438(2) -0.27274(16) 0.37350(6) 0.0437(5) Uani 1 1 d . . .
O5 O 0.2270(2) -0.34806(16) 0.44080(7) 0.0490(6) Uani 1 1 d . . .
O6 O 0.4316(2) -0.25639(19) 0.43425(7) 0.0518(6) Uani 1 1 d . . .
O7 O 0.5839(2) -0.19772(16) 0.36125(6) 0.0391(5) Uani 1 1 d . . .
O8 O 0.74510(18) -0.23464(14) 0.21043(6) 0.0308(4) Uani 1 1 d . . .
O9 O 0.75997(17) -0.34065(15) 0.12844(6) 0.0302(4) Uani 1 1 d . . .
O10 O 0.62589(18) -0.43771(14) 0.07441(6) 0.0288(4) Uani 1 1 d . . .
O11 O 0.34553(18) -0.34183(14) 0.07660(5) 0.0289(4) Uani 1 1 d . . .
O12 O 0.13848(18) -0.22368(14) 0.13280(5) 0.0281(4) Uani 1 1 d . . .
O13 O 0.47116(18) 0.18474(14) 0.23263(6) 0.0302(4) Uani 1 1 d . . .
O14 O 0.4770(2) 0.35229(15) 0.24653(7) 0.0415(5) Uani 1 1 d . . .
N1 N 0.1076(2) 0.30224(18) 0.26831(7) 0.0345(5) Uani 1 1 d . . .
N2 N 0.3147(2) 0.26656(18) 0.16607(7) 0.0314(5) Uani 1 1 d . . .
N3 N 0.51587(19) 0.86775(16) 0.08414(6) 0.0219(4) Uani 1 1 d . . .
N4 N 0.1774(2) 0.9700(2) 0.38007(7) 0.0376(5) Uani 1 1 d . . .
C1 C 0.1589(3) 0.3526(3) 0.29552(10) 0.0429(7) Uani 1 1 d . . .
H1 H 0.2243 0.3081 0.3145 0.051 Uiso 1 1 calc R . .
C2 C 0.1214(4) 0.4666(3) 0.29740(10) 0.0486(8) Uani 1 1 d . . .
H2 H 0.1603 0.4988 0.3174 0.058 Uiso 1 1 calc R . .
C3 C 0.0277(4) 0.5323(3) 0.27009(10) 0.0469(8) Uani 1 1 d . . .
H3 H 0.0004 0.6105 0.2709 0.056 Uiso 1 1 calc R . .
C4 C -0.0263(3) 0.4820(2) 0.24132(9) 0.0376(6) Uani 1 1 d . . .
H4 H -0.0909 0.5250 0.2217 0.045 Uiso 1 1 calc R . .
C5 C 0.0164(3) 0.3670(2) 0.24178(8) 0.0302(6) Uani 1 1 d . . .
C6 C -0.0458(3) 0.3142(2) 0.21146(8) 0.0295(5) Uani 1 1 d . . .
C7 C -0.0681(3) 0.1531(2) 0.18684(9) 0.0321(6) Uani 1 1 d . . .
H7A H -0.0507 0.1735 0.1547 0.039 Uiso 1 1 calc R . .
H7B H -0.1646 0.1803 0.1943 0.039 Uiso 1 1 calc R . .
C8 C -0.0163(2) 0.0293(2) 0.19482(9) 0.0276(5) Uani 1 1 d . . .
C9 C -0.0313(3) -0.0181(2) 0.23788(9) 0.0287(5) Uani 1 1 d . . .
H9 H -0.0720 0.0269 0.2624 0.034 Uiso 1 1 calc R . .
C10 C 0.0147(2) -0.1329(2) 0.24416(8) 0.0270(5) Uani 1 1 d . . .
C11 C 0.0751(2) -0.1988(2) 0.20850(8) 0.0253(5) Uani 1 1 d . . .
H11 H 0.1096 -0.2768 0.2134 0.030 Uiso 1 1 calc R . .
C12 C 0.0849(2) -0.1501(2) 0.16565(8) 0.0242(5) Uani 1 1 d . . .
C13 C 0.0413(2) -0.0354(2) 0.15844(8) 0.0263(5) Uani 1 1 d . . .
H13 H 0.0509 -0.0022 0.1292 0.032 Uiso 1 1 calc R . .
C14 C -0.0701(3) -0.1297(2) 0.32168(9) 0.0344(6) Uani 1 1 d . . .
H14A H -0.1583 -0.0833 0.3126 0.041 Uiso 1 1 calc R . .
H14B H -0.0251 -0.0810 0.3321 0.041 Uiso 1 1 calc R . .
C15 C -0.0831(3) -0.2132(2) 0.35871(9) 0.0402(7) Uani 1 1 d . . .
H15A H -0.1416 -0.1751 0.3842 0.048 Uiso 1 1 calc R . .
H15B H -0.1225 -0.2648 0.3474 0.048 Uiso 1 1 calc R . .
C16 C 0.0391(4) -0.3575(3) 0.40690(10) 0.0500(8) Uani 1 1 d . . .
H16A H 0.0003 -0.4086 0.3948 0.060 Uiso 1 1 calc R . .
H16B H -0.0173 -0.3243 0.4337 0.060 Uiso 1 1 calc R . .
C17 C 0.1745(4) -0.4194(3) 0.42005(11) 0.0570(10) Uani 1 1 d . . .
H17A H 0.1721 -0.4822 0.4414 0.068 Uiso 1 1 calc R . .
H17B H 0.2319 -0.4496 0.3930 0.068 Uiso 1 1 calc R . .
C18 C 0.3536(4) -0.4071(3) 0.45516(11) 0.0587(10) Uani 1 1 d . . .
H18A H 0.4108 -0.4470 0.4298 0.070 Uiso 1 1 calc R . .
H18B H 0.3469 -0.4621 0.4797 0.070 Uiso 1 1 calc R . .
C19 C 0.4120(4) -0.3274(3) 0.47157(10) 0.0574(10) Uani 1 1 d . . .
H19A H 0.3517 -0.2834 0.4954 0.069 Uiso 1 1 calc R . .
H19B H 0.4972 -0.3681 0.4844 0.069 Uiso 1 1 calc R . .
C20 C 0.5279(4) -0.2068(3) 0.44014(10) 0.0503(8) Uani 1 1 d . . .
H20A H 0.6147 -0.2644 0.4435 0.060 Uiso 1 1 calc R . .
H20B H 0.5036 -0.1642 0.4677 0.060 Uiso 1 1 calc R . .
C21 C 0.5358(3) -0.1309(2) 0.39937(9) 0.0428(7) Uani 1 1 d . . .
H21A H 0.4474 -0.0772 0.3944 0.051 Uiso 1 1 calc R . .
H21B H 0.5962 -0.0894 0.4039 0.051 Uiso 1 1 calc R . .
C22 C 0.6009(3) -0.1433(2) 0.32078(8) 0.0319(6) Uani 1 1 d . . .
C23 C 0.5651(3) -0.0284(2) 0.31485(9) 0.0335(6) Uani 1 1 d . . .
H23 H 0.5239 0.0172 0.3392 0.040 Uiso 1 1 calc R . .
C24 C 0.5906(3) 0.0182(2) 0.27300(9) 0.0308(6) Uani 1 1 d . . .
C25 C 0.6503(3) -0.0475(2) 0.23672(9) 0.0295(5) Uani 1 1 d . . .
H25 H 0.6676 -0.0146 0.2081 0.035 Uiso 1 1 calc R . .
C26 C 0.6842(3) -0.1618(2) 0.24301(8) 0.0276(5) Uani 1 1 d . . .
C27 C 0.6600(3) -0.2102(2) 0.28500(8) 0.0306(6) Uani 1 1 d . . .
H27 H 0.6836 -0.2883 0.2892 0.037 Uiso 1 1 calc R . .
C28 C 0.7723(3) -0.1887(2) 0.16657(8) 0.0284(5) Uani 1 1 d . . .
H28A H 0.8262 -0.1402 0.1689 0.034 Uiso 1 1 calc R . .
H28B H 0.6887 -0.1439 0.1536 0.034 Uiso 1 1 calc R . .
C29 C 0.8455(3) -0.2819(2) 0.13692(9) 0.0311(6) Uani 1 1 d . . .
H29A H 0.8776 -0.2523 0.1081 0.037 Uiso 1 1 calc R . .
H29B H 0.9228 -0.3322 0.1519 0.037 Uiso 1 1 calc R . .
C30 C 0.8259(3) -0.4335(2) 0.10161(9) 0.0359(6) Uani 1 1 d . . .
H30A H 0.9077 -0.4796 0.1153 0.043 Uiso 1 1 calc R . .
H30B H 0.8504 -0.4074 0.0710 0.043 Uiso 1 1 calc R . .
C31 C 0.7375(3) -0.5006(2) 0.09868(9) 0.0357(6) Uani 1 1 d . . .
H31A H 0.7864 -0.5690 0.0831 0.043 Uiso 1 1 calc R . .
H31B H 0.7073 -0.5218 0.1294 0.043 Uiso 1 1 calc R . .
C32 C 0.5384(3) -0.4993(2) 0.07244(8) 0.0320(6) Uani 1 1 d . . .
H32A H 0.5115 -0.5219 0.1034 0.038 Uiso 1 1 calc R . .
H32B H 0.5837 -0.5668 0.0558 0.038 Uiso 1 1 calc R . .
C33 C 0.4193(3) -0.4303(2) 0.04922(8) 0.0315(6) Uani 1 1 d . . .
H33A H 0.4465 -0.4007 0.0196 0.038 Uiso 1 1 calc R . .
H33B H 0.3643 -0.4761 0.0440 0.038 Uiso 1 1 calc R . .
C34 C 0.2217(3) -0.2810(2) 0.05962(8) 0.0298(5) Uani 1 1 d . . .
H34A H 0.1646 -0.3282 0.0613 0.036 Uiso 1 1 calc R . .
H34B H 0.2347 -0.2567 0.0277 0.036 Uiso 1 1 calc R . .
C35 C 0.1573(3) -0.1824(2) 0.08737(8) 0.0283(5) Uani 1 1 d . . .
H35A H 0.2143 -0.1352 0.0861 0.034 Uiso 1 1 calc R . .
H35B H 0.0715 -0.1379 0.0758 0.034 Uiso 1 1 calc R . .
C36 C 0.5610(3) 0.1412(2) 0.26810(9) 0.0352(6) Uani 1 1 d . . .
H36A H 0.5202 0.1750 0.2969 0.042 Uiso 1 1 calc R . .
H36B H 0.6436 0.1588 0.2603 0.042 Uiso 1 1 calc R . .
C37 C 0.4375(3) 0.2948(2) 0.22563(8) 0.0284(5) Uani 1 1 d . . .
C38 C 0.3462(2) 0.3391(2) 0.18860(8) 0.0258(5) Uani 1 1 d . . .
C39 C 0.3011(3) 0.4525(2) 0.17936(8) 0.0285(5) Uani 1 1 d . . .
H39 H 0.3247 0.5009 0.1968 0.034 Uiso 1 1 calc R . .
C40 C 0.2209(3) 0.4932(2) 0.14413(9) 0.0318(6) Uani 1 1 d . . .
H40 H 0.1886 0.5703 0.1367 0.038 Uiso 1 1 calc R . .
C41 C 0.1887(3) 0.4196(2) 0.12005(9) 0.0325(6) Uani 1 1 d . . .
H41 H 0.1346 0.4450 0.0954 0.039 Uiso 1 1 calc R . .
C42 C 0.2365(3) 0.3078(2) 0.13241(9) 0.0334(6) Uani 1 1 d . . .
H42 H 0.2123 0.2578 0.1160 0.040 Uiso 1 1 calc R . .
C43 C 0.5362(3) 0.7683(2) -0.03188(8) 0.0300(6) Uani 1 1 d . . .
H43 H 0.6235 0.7176 -0.0331 0.036 Uiso 1 1 calc R . .
C44 C 0.4553(3) 0.7742(2) -0.06574(9) 0.0372(7) Uani 1 1 d . . .
H44 H 0.4876 0.7284 -0.0906 0.045 Uiso 1 1 calc R . .
C45 C 0.3268(3) 0.8467(3) -0.06385(9) 0.0392(7) Uani 1 1 d . . .
H45 H 0.2711 0.8490 -0.0870 0.047 Uiso 1 1 calc R . .
C46 C 0.2800(3) 0.9152(2) -0.02842(9) 0.0351(6) Uani 1 1 d . . .
H46 H 0.1922 0.9650 -0.0271 0.042 Uiso 1 1 calc R . .
C47 C 0.3628(3) 0.9110(2) 0.00567(8) 0.0277(5) Uani 1 1 d . . .
H47 H 0.3314 0.9592 0.0298 0.033 Uiso 1 1 calc R . .
C48 C 0.4898(2) 0.83722(19) 0.00444(8) 0.0246(5) Uani 1 1 d . . .
C49 C 0.5840(2) 0.8298(2) 0.04007(8) 0.0261(5) Uani 1 1 d . . .
H49A H 0.6417 0.7522 0.0440 0.031 Uiso 1 1 calc R . .
H49B H 0.6408 0.8752 0.0295 0.031 Uiso 1 1 calc R . .
C50 C 0.4837(2) 0.79429(19) 0.11406(7) 0.0218(5) Uani 1 1 d . . .
H50 H 0.5055 0.7194 0.1066 0.026 Uiso 1 1 calc R . .
C51 C 0.4197(2) 0.82702(19) 0.15501(8) 0.0236(5) Uani 1 1 d . . .
H51 H 0.3961 0.7749 0.1756 0.028 Uiso 1 1 calc R . .
C52 C 0.3888(2) 0.93651(19) 0.16694(8) 0.0229(5) Uani 1 1 d . . .
C53 C 0.4225(3) 1.0105(2) 0.13496(8) 0.0260(5) Uani 1 1 d . . .
H53 H 0.4023 1.0858 0.1416 0.031 Uiso 1 1 calc R . .
C54 C 0.4847(3) 0.9747(2) 0.09403(8) 0.0267(5) Uani 1 1 d . . .
H54 H 0.5061 1.0257 0.0723 0.032 Uiso 1 1 calc R . .
C55 C 0.3270(2) 0.9746(2) 0.21117(8) 0.0255(5) Uani 1 1 d . . .
H55 H 0.2985 1.0514 0.2161 0.031 Uiso 1 1 calc R . .
C56 C 0.3096(2) 0.9045(2) 0.24471(8) 0.0261(5) Uani 1 1 d . . .
H56 H 0.3335 0.8290 0.2380 0.031 Uiso 1 1 calc R . .
C57 C 0.2575(2) 0.9323(2) 0.29066(8) 0.0276(5) Uani 1 1 d . . .
C58 C 0.2641(3) 0.8452(2) 0.32276(8) 0.0346(6) Uani 1 1 d . . .
H58 H 0.2968 0.7712 0.3137 0.041 Uiso 1 1 calc R . .
C59 C 0.2241(3) 0.8656(2) 0.36706(9) 0.0391(7) Uani 1 1 d . . .
H59 H 0.2293 0.8058 0.3886 0.047 Uiso 1 1 calc R . .
C60 C 0.1640(3) 1.0565(2) 0.34961(9) 0.0364(6) Uani 1 1 d . . .
H60 H 0.1273 1.1297 0.3594 0.044 Uiso 1 1 calc R . .
C61 C 0.2025(3) 1.0404(2) 0.30497(9) 0.0314(6) Uani 1 1 d . . .
H61 H 0.1921 1.1017 0.2839 0.038 Uiso 1 1 calc R . .
C62 C 0.1363(4) 0.9894(3) 0.42874(9) 0.0521(8) Uani 1 1 d . . .
H62A H 0.1386 1.0630 0.4354 0.062 Uiso 1 1 calc R . .
H62B H 0.1996 0.9331 0.4474 0.062 Uiso 1 1 calc R . .
C63 C 0.0004(3) 0.9836(3) 0.44102(9) 0.0453(8) Uani 1 1 d . . .
C64 C -0.1093(4) 1.0726(3) 0.43095(11) 0.0567(9) Uani 1 1 d . . .
H64 H -0.0979 1.1367 0.4153 0.068 Uiso 1 1 calc R . .
C65 C -0.2343(4) 1.0698(3) 0.44312(12) 0.0639(10) Uani 1 1 d . . .
H65 H -0.3083 1.1315 0.4356 0.077 Uiso 1 1 calc R . .
C66 C -0.2536(4) 0.9778(3) 0.46629(11) 0.0573(9) Uani 1 1 d . . .
H66 H -0.3402 0.9764 0.4751 0.069 Uiso 1 1 calc R . .
C67 C -0.1453(4) 0.8881(3) 0.47648(10) 0.0562(10) Uani 1 1 d . . .
H67 H -0.1573 0.8244 0.4923 0.067 Uiso 1 1 calc R . .
C68 C -0.0192(4) 0.8907(3) 0.46377(9) 0.0517(9) Uani 1 1 d . . .
H68 H 0.0547 0.8282 0.4707 0.062 Uiso 1 1 calc R . .

loop_
_atom_site_aniso_label
_atom_site_aniso_U_11
_atom_site_aniso_U_22
_atom_site_aniso_U_33
_atom_site_aniso_U_23
_atom_site_aniso_U_13
_atom_site_aniso_U_12
P1 0.0319(4) 0.0549(5) 0.0261(3) -0.0095(3) -0.0021(3) -0.0153(3)
P2 0.1199(9) 0.0296(4) 0.0374(4) 0.0045(3) -0.0219(5) -0.0218(5)
F1 0.0640(13) 0.1037(17) 0.0316(9) -0.0214(10) 0.0006(9) -0.0291(12)
F2 0.0483(12) 0.147(2) 0.0704(15) -0.0521(16) -0.0312(11) 0.0138(14)
F3 0.112(2) 0.0554(13) 0.0779(15) 0.0092(11) -0.0350(14) -0.0381(13)
F4 0.0428(11) 0.144(2) 0.0334(10) -0.0298(12) 0.0036(8) -0.0256(12)
F5 0.0450(10) 0.0504(11) 0.0573(11) -0.0137(9) -0.0127(8) -0.0030(8)
F6 0.109(2) 0.123(2) 0.0875(18) -0.0049(16) -0.0065(15) -0.0925(19)
F7 0.535(12) 0.168(4) 0.345(8) 0.162(5) -0.386(9) -0.241(6)
F8 0.719(14) 0.0380(15) 0.078(2) -0.0055(14) 0.175(5) 0.012(4)
F9 0.105(2) 0.104(2) 0.175(3) 0.038(2) -0.026(2) -0.057(2)
F10 0.106(2) 0.0613(15) 0.119(2) 0.0196(15) 0.0291(18) 0.0068(14)
F11 0.1029(18) 0.0425(11) 0.0578(13) 0.0171(10) 0.0053(12) 0.0014(11)
F12 0.276(5) 0.0427(13) 0.0693(16) 0.0210(11) -0.092(2) -0.0490(19)
O1 0.0530(12) 0.0257(10) 0.0397(11) 0.0041(8) -0.0112(9) -0.0014(9)
O2 0.0362(10) 0.0186(8) 0.0304(9) 0.0009(7) -0.0045(7) -0.0053(7)
O3 0.0493(11) 0.0262(9) 0.0195(8) -0.0004(7) 0.0031(8) -0.0103(8)
O4 0.0666(14) 0.0363(11) 0.0256(10) 0.0049(8) 0.0020(9) -0.0163(10)
O5 0.0656(14) 0.0324(11) 0.0304(10) 0.0090(8) 0.0048(10) 0.0046(10)
O6 0.0583(14) 0.0578(14) 0.0297(11) 0.0181(10) -0.0040(10) -0.0101(11)
O7 0.0564(12) 0.0323(10) 0.0220(9) 0.0016(7) 0.0006(8) -0.0074(9)
O8 0.0422(10) 0.0272(9) 0.0237(9) -0.0010(7) -0.0015(7) -0.0124(8)
O9 0.0275(9) 0.0330(9) 0.0287(9) -0.0096(7) 0.0009(7) -0.0070(7)
O10 0.0377(10) 0.0227(8) 0.0259(9) -0.0028(7) -0.0019(7) -0.0092(7)
O11 0.0368(10) 0.0335(9) 0.0197(8) -0.0074(7) -0.0018(7) -0.0145(8)
O12 0.0399(10) 0.0263(9) 0.0192(8) 0.0008(7) -0.0006(7) -0.0130(8)
O13 0.0428(10) 0.0216(9) 0.0274(9) 0.0004(7) -0.0118(8) -0.0100(8)
O14 0.0628(13) 0.0264(10) 0.0426(11) 0.0013(8) -0.0236(10) -0.0194(9)
N1 0.0470(14) 0.0304(12) 0.0264(11) -0.0021(9) 0.0010(10) -0.0136(10)
N2 0.0386(12) 0.0276(11) 0.0282(11) -0.0037(9) -0.0061(9) -0.0095(9)
N3 0.0277(10) 0.0227(10) 0.0167(9) -0.0010(7) -0.0021(8) -0.0099(8)
N4 0.0484(14) 0.0441(14) 0.0166(10) -0.0042(9) -0.0018(9) -0.0095(11)
C1 0.0574(19) 0.0453(17) 0.0304(14) -0.0045(12) -0.0013(13) -0.0225(15)
C2 0.072(2) 0.0484(18) 0.0352(16) -0.0139(14) 0.0082(15) -0.0326(17)
C3 0.070(2) 0.0321(15) 0.0417(17) -0.0100(13) 0.0194(15) -0.0253(15)
C4 0.0523(17) 0.0258(13) 0.0319(14) -0.0013(11) 0.0119(12) -0.0131(12)
C5 0.0406(15) 0.0228(12) 0.0239(12) 0.0008(10) 0.0081(11) -0.0093(11)
C6 0.0357(14) 0.0220(12) 0.0254(12) 0.0023(10) 0.0044(11) -0.0047(11)
C7 0.0361(14) 0.0254(13) 0.0328(14) 0.0011(10) -0.0075(11) -0.0064(11)
C8 0.0288(13) 0.0241(12) 0.0308(13) 0.0010(10) -0.0061(10) -0.0090(10)
C9 0.0333(13) 0.0260(13) 0.0274(13) -0.0025(10) -0.0047(10) -0.0095(10)
C10 0.0321(13) 0.0273(13) 0.0234(12) 0.0018(10) -0.0035(10) -0.0124(10)
C11 0.0301(13) 0.0218(12) 0.0250(12) 0.0006(9) -0.0035(10) -0.0096(10)
C12 0.0238(12) 0.0272(12) 0.0229(12) -0.0001(9) -0.0037(9) -0.0098(10)
C13 0.0280(12) 0.0286(13) 0.0236(12) 0.0038(10) -0.0049(10) -0.0114(10)
C14 0.0446(16) 0.0324(14) 0.0241(13) -0.0038(11) 0.0031(11) -0.0107(12)
C15 0.0533(18) 0.0421(16) 0.0234(13) -0.0030(11) 0.0046(12) -0.0146(14)
C16 0.087(3) 0.0329(15) 0.0267(14) 0.0040(12) 0.0041(15) -0.0183(16)
C17 0.097(3) 0.0277(15) 0.0320(16) 0.0023(12) 0.0091(16) -0.0064(17)
C18 0.069(2) 0.0403(18) 0.0414(18) 0.0176(14) 0.0115(16) 0.0083(16)
C19 0.057(2) 0.061(2) 0.0272(15) 0.0210(15) 0.0050(14) 0.0095(17)
C20 0.060(2) 0.0536(19) 0.0244(14) 0.0033(13) -0.0031(13) -0.0019(16)
C21 0.0561(19) 0.0409(16) 0.0221(13) -0.0041(12) -0.0011(12) -0.0030(14)
C22 0.0414(15) 0.0291(13) 0.0233(12) 0.0009(10) -0.0046(11) -0.0089(11)
C23 0.0419(15) 0.0294(13) 0.0274(13) -0.0030(10) -0.0084(11) -0.0071(11)
C24 0.0379(14) 0.0269(13) 0.0294(13) -0.0007(10) -0.0110(11) -0.0107(11)
C25 0.0368(14) 0.0279(13) 0.0265(13) 0.0038(10) -0.0101(11) -0.0131(11)
C26 0.0336(13) 0.0284(13) 0.0233(12) -0.0022(10) -0.0055(10) -0.0124(11)
C27 0.0419(15) 0.0242(12) 0.0267(13) 0.0002(10) -0.0070(11) -0.0110(11)
C28 0.0315(13) 0.0319(13) 0.0242(12) 0.0023(10) -0.0050(10) -0.0136(11)
C29 0.0272(13) 0.0407(15) 0.0262(13) -0.0007(11) -0.0021(10) -0.0122(11)
C30 0.0308(14) 0.0366(15) 0.0327(14) -0.0109(11) -0.0012(11) 0.0011(11)
C31 0.0409(15) 0.0243(13) 0.0344(14) -0.0051(11) -0.0063(12) 0.0014(11)
C32 0.0502(16) 0.0250(13) 0.0239(12) -0.0067(10) 0.0052(11) -0.0175(12)
C33 0.0460(15) 0.0341(14) 0.0214(12) -0.0087(10) 0.0030(11) -0.0221(12)
C34 0.0406(14) 0.0356(14) 0.0189(11) 0.0006(10) -0.0046(10) -0.0199(12)
C35 0.0363(14) 0.0328(13) 0.0195(11) 0.0045(10) -0.0065(10) -0.0164(11)
C36 0.0498(16) 0.0276(13) 0.0305(14) 0.0017(11) -0.0175(12) -0.0125(12)
C37 0.0361(14) 0.0240(12) 0.0250(12) -0.0011(10) -0.0026(10) -0.0095(11)
C38 0.0305(13) 0.0253(12) 0.0218(11) -0.0024(9) 0.0012(10) -0.0098(10)
C39 0.0350(14) 0.0247(12) 0.0265(12) -0.0006(10) -0.0011(10) -0.0113(10)
C40 0.0348(14) 0.0291(13) 0.0282(13) 0.0037(10) -0.0001(11) -0.0076(11)
C41 0.0309(13) 0.0380(15) 0.0240(12) -0.0016(11) -0.0018(10) -0.0049(11)
C42 0.0359(14) 0.0350(14) 0.0295(13) -0.0083(11) -0.0063(11) -0.0093(11)
C43 0.0470(15) 0.0251(12) 0.0219(12) -0.0024(10) 0.0051(11) -0.0191(11)
C44 0.066(2) 0.0368(15) 0.0210(12) -0.0031(11) 0.0010(12) -0.0343(15)
C45 0.0551(18) 0.0505(17) 0.0261(13) 0.0048(12) -0.0084(12) -0.0364(15)
C46 0.0388(15) 0.0447(16) 0.0279(13) 0.0088(11) -0.0059(11) -0.0232(13)
C47 0.0360(14) 0.0315(13) 0.0194(11) 0.0017(10) 0.0006(10) -0.0176(11)
C48 0.0366(13) 0.0241(12) 0.0167(11) 0.0005(9) 0.0020(10) -0.0163(10)
C49 0.0324(13) 0.0279(12) 0.0184(11) -0.0028(9) 0.0021(10) -0.0109(10)
C50 0.0274(12) 0.0207(11) 0.0198(11) -0.0004(9) -0.0058(9) -0.0103(9)
C51 0.0290(12) 0.0236(12) 0.0195(11) 0.0007(9) -0.0011(9) -0.0107(10)
C52 0.0250(12) 0.0237(12) 0.0205(11) -0.0006(9) -0.0055(9) -0.0078(9)
C53 0.0379(14) 0.0204(11) 0.0211(11) -0.0016(9) -0.0034(10) -0.0107(10)
C54 0.0387(14) 0.0232(12) 0.0210(11) 0.0024(9) -0.0029(10) -0.0146(10)
C55 0.0338(13) 0.0215(11) 0.0216(12) -0.0037(9) -0.0017(10) -0.0090(10)
C56 0.0331(13) 0.0224(12) 0.0216(12) -0.0020(9) -0.0041(10) -0.0064(10)
C57 0.0297(13) 0.0274(13) 0.0228(12) -0.0006(10) -0.0037(10) -0.0049(10)
C58 0.0446(16) 0.0288(13) 0.0217(12) 0.0018(10) 0.0019(11) -0.0022(12)
C59 0.0475(17) 0.0378(15) 0.0235(13) 0.0026(11) -0.0015(12) -0.0036(13)
C60 0.0467(16) 0.0320(14) 0.0296(14) -0.0100(11) 0.0024(12) -0.0112(12)
C61 0.0397(15) 0.0291(13) 0.0239(12) -0.0008(10) -0.0007(11) -0.0095(11)
C62 0.066(2) 0.066(2) 0.0188(14) -0.0113(13) 0.0019(13) -0.0141(17)
C63 0.068(2) 0.0419(16) 0.0160(12) -0.0061(11) 0.0053(13) -0.0060(15)
C64 0.074(2) 0.0429(18) 0.0378(17) 0.0062(14) 0.0149(16) -0.0053(17)
C65 0.067(2) 0.059(2) 0.0467(19) 0.0019(17) 0.0120(17) -0.0011(18)
C66 0.076(2) 0.062(2) 0.0312(16) -0.0150(15) 0.0156(16) -0.0213(19)
C67 0.100(3) 0.0471(19) 0.0224(14) -0.0099(13) 0.0106(16) -0.027(2)
C68 0.088(3) 0.0375(16) 0.0197(13) -0.0069(12) 0.0034(15) -0.0084(16)

loop_
_atom_type_symbol
_atom_type_description
_atom_type_scat_dispersion_real
_atom_type_scat_dispersion_imag
_atom_type_scat_source
C C 0.0181 0.0091 'International Tables Vol C Tables 4.2.6.8 and 6.1.1.4'
H H 0.0000 0.0000 'International Tables Vol C Tables 4.2.6.8 and 6.1.1.4'
F F 0.0727 0.0534 'International Tables Vol C Tables 4.2.6.8 and 6.1.1.4'
N N 0.0311 0.0180 'International Tables Vol C Tables 4.2.6.8 and 6.1.1.4'
O O 0.0492 0.0322 'International Tables Vol C Tables 4.2.6.8 and 6.1.1.4'
P P 0.2955 0.4335 'International Tables Vol C Tables 4.2.6.8 and 6.1.1.4'

loop_
_geom_angle_atom_site_label_1
_geom_angle_atom_site_label_2
_geom_angle_atom_site_label_3
_geom_angle
_geom_angle_site_symmetry_1
_geom_angle_site_symmetry_3
_geom_angle_publ_flag
F2 P1 F4 89.51(12) . . ?
F2 P1 F3 92.04(16) . . ?
F4 P1 F3 88.40(14) . . ?
F2 P1 F6 90.59(18) . . ?
F4 P1 F6 91.51(15) . . ?
F3 P1 F6 177.37(16) . . ?
F2 P1 F1 90.44(12) . . ?
F4 P1 F1 178.55(15) . . ?
F3 P1 F1 90.16(13) . . ?
F6 P1 F1 89.93(14) . . ?
F2 P1 F5 179.41(16) . . ?
F4 P1 F5 90.01(11) . . ?
F3 P1 F5 88.30(12) . . ?
F6 P1 F5 89.07(14) . . ?
F1 P1 F5 90.04(11) . . ?
F8 P2 F7 89.0(5) . . ?
F8 P2 F9 95.1(4) . . ?
F7 P2 F9 175.8(4) . . ?
F8 P2 F12 89.6(2) . . ?
F7 P2 F12 92.5(2) . . ?
F9 P2 F12 88.59(18) . . ?
F8 P2 F10 178.9(3) . . ?
F7 P2 F10 91.3(4) . . ?
F9 P2 F10 84.6(2) . . ?
F12 P2 F10 91.47(17) . . ?
F8 P2 F11 90.11(17) . . ?
F7 P2 F11 86.92(18) . . ?
F9 P2 F11 92.04(17) . . ?
F12 P2 F11 179.32(16) . . ?
F10 P2 F11 88.81(13) . . ?
C6 O2 C7 113.35(19) . . ?
C10 O3 C14 118.33(19) . . ?
C15 O4 C16 111.9(2) . . ?
C18 O5 C17 110.6(3) . . ?
C20 O6 C19 113.6(3) . . ?
C22 O7 C21 116.5(2) . . ?
C26 O8 C28 117.04(19) . . ?
C29 O9 C30 111.9(2) . . ?
C32 O10 C31 110.48(19) . . ?
C33 O11 C34 112.36(18) . . ?
C12 O12 C35 118.94(19) . . ?
C37 O13 C36 113.33(19) . . ?
C5 N1 C1 116.9(2) . . ?
C42 N2 C38 116.6(2) . . ?
C54 N3 C50 120.6(2) . . ?
C54 N3 C49 120.39(19) . . ?
C50 N3 C49 119.04(19) . . ?
C59 N4 C60 121.0(2) . . ?
C59 N4 C62 118.6(2) . . ?
C60 N4 C62 120.4(2) . . ?
N1 C1 C2 123.3(3) . . ?
N1 C1 H1 118.4 . . ?
C2 C1 H1 118.4 . . ?
C3 C2 C1 119.3(3) . . ?
C3 C2 H2 120.3 . . ?
C1 C2 H2 120.3 . . ?
C2 C3 C4 118.5(3) . . ?
C2 C3 H3 120.8 . . ?
C4 C3 H3 120.8 . . ?
C3 C4 C5 118.5(3) . . ?
C3 C4 H4 120.8 . . ?
C5 C4 H4 120.8 . . ?
N1 C5 C4 123.5(3) . . ?
N1 C5 C6 118.8(2) . . ?
C4 C5 C6 117.7(2) . . ?
O1 C6 O2 123.4(2) . . ?
O1 C6 C5 122.6(2) . . ?
O2 C6 C5 114.0(2) . . ?
O2 C7 C8 108.9(2) . . ?
O2 C7 H7A 109.9 . . ?
C8 C7 H7A 109.9 . . ?
O2 C7 H7B 109.9 . . ?
C8 C7 H7B 109.9 . . ?
H7A C7 H7B 108.3 . . ?
C13 C8 C9 121.3(2) . . ?
C13 C8 C7 118.8(2) . . ?
C9 C8 C7 119.8(2) . . ?
C10 C9 C8 118.7(2) . . ?
C10 C9 H9 120.7 . . ?
C8 C9 H9 120.7 . . ?
O3 C10 C11 114.6(2) . . ?
O3 C10 C9 124.6(2) . . ?
C11 C10 C9 120.8(2) . . ?
C10 C11 C12 119.5(2) . . ?
C10 C11 H11 120.2 . . ?
C12 C11 H11 120.2 . . ?
O12 C12 C11 114.2(2) . . ?
O12 C12 C13 125.0(2) . . ?
C11 C12 C13 120.9(2) . . ?
C8 C13 C12 118.7(2) . . ?
C8 C13 H13 120.7 . . ?
C12 C13 H13 120.7 . . ?
O3 C14 C15 107.3(2) . . ?
O3 C14 H14A 110.3 . . ?
C15 C14 H14A 110.3 . . ?
O3 C14 H14B 110.3 . . ?
C15 C14 H14B 110.3 . . ?
H14A C14 H14B 108.5 . . ?
O4 C15 C14 109.2(2) . . ?
O4 C15 H15A 109.8 . . ?
C14 C15 H15A 109.8 . . ?
O4 C15 H15B 109.8 . . ?
C14 C15 H15B 109.8 . . ?
H15A C15 H15B 108.3 . . ?
O4 C16 C17 109.7(3) . . ?
O4 C16 H16A 109.7 . . ?
C17 C16 H16A 109.7 . . ?
O4 C16 H16B 109.7 . . ?
C17 C16 H16B 109.7 . . ?
H16A C16 H16B 108.2 . . ?
O5 C17 C16 110.0(2) . . ?
O5 C17 H17A 109.7 . . ?
C16 C17 H17A 109.7 . . ?
O5 C17 H17B 109.7 . . ?
C16 C17 H17B 109.7 . . ?
H17A C17 H17B 108.2 . . ?
O5 C18 C19 109.0(3) . . ?
O5 C18 H18A 109.9 . . ?
C19 C18 H18A 109.9 . . ?
O5 C18 H18B 109.9 . . ?
C19 C18 H18B 109.9 . . ?
H18A C18 H18B 108.3 . . ?
O6 C19 C18 108.2(3) . . ?
O6 C19 H19A 110.1 . . ?
C18 C19 H19A 110.1 . . ?
O6 C19 H19B 110.1 . . ?
C18 C19 H19B 110.1 . . ?
H19A C19 H19B 108.4 . . ?
O6 C20 C21 108.5(3) . . ?
O6 C20 H20A 110.0 . . ?
C21 C20 H20A 110.0 . . ?
O6 C20 H20B 110.0 . . ?
C21 C20 H20B 110.0 . . ?
H20A C20 H20B 108.4 . . ?
O7 C21 C20 107.8(2) . . ?
O7 C21 H21A 110.1 . . ?
C20 C21 H21A 110.1 . . ?
O7 C21 H21B 110.1 . . ?
C20 C21 H21B 110.1 . . ?
H21A C21 H21B 108.5 . . ?
O7 C22 C27 115.8(2) . . ?
O7 C22 C23 123.6(2) . . ?
C27 C22 C23 120.6(2) . . ?
C24 C23 C22 119.0(2) . . ?
C24 C23 H23 120.5 . . ?
C22 C23 H23 120.5 . . ?
C23 C24 C25 121.2(2) . . ?
C23 C24 C36 118.4(2) . . ?
C25 C24 C36 120.3(2) . . ?
C26 C25 C24 119.1(2) . . ?
C26 C25 H25 120.4 . . ?
C24 C25 H25 120.4 . . ?
O8 C26 C25 124.5(2) . . ?
O8 C26 C27 114.9(2) . . ?
C25 C26 C27 120.5(2) . . ?
C22 C27 C26 119.5(2) . . ?
C22 C27 H27 120.2 . . ?
C26 C27 H27 120.2 . . ?
O8 C28 C29 108.4(2) . . ?
O8 C28 H28A 110.0 . . ?
C29 C28 H28A 110.0 . . ?
O8 C28 H28B 110.0 . . ?
C29 C28 H28B 110.0 . . ?
H28A C28 H28B 108.4 . . ?
O9 C29 C28 109.3(2) . . ?
O9 C29 H29A 109.8 . . ?
C28 C29 H29A 109.8 . . ?
O9 C29 H29B 109.8 . . ?
C28 C29 H29B 109.8 . . ?
H29A C29 H29B 108.3 . . ?
O9 C30 C31 109.8(2) . . ?
O9 C30 H30A 109.7 . . ?
C31 C30 H30A 109.7 . . ?
O9 C30 H30B 109.7 . . ?
C31 C30 H30B 109.7 . . ?
H30A C30 H30B 108.2 . . ?
O10 C31 C30 109.7(2) . . ?
O10 C31 H31A 109.7 . . ?
C30 C31 H31A 109.7 . . ?
O10 C31 H31B 109.7 . . ?
C30 C31 H31B 109.7 . . ?
H31A C31 H31B 108.2 . . ?
O10 C32 C33 109.8(2) . . ?
O10 C32 H32A 109.7 . . ?
C33 C32 H32A 109.7 . . ?
O10 C32 H32B 109.7 . . ?
C33 C32 H32B 109.7 . . ?
H32A C32 H32B 108.2 . . ?
O11 C33 C32 109.08(19) . . ?
O11 C33 H33A 109.9 . . ?
C32 C33 H33A 109.9 . . ?
O11 C33 H33B 109.9 . . ?
C32 C33 H33B 109.9 . . ?
H33A C33 H33B 108.3 . . ?
O11 C34 C35 108.82(19) . . ?
O11 C34 H34A 109.9 . . ?
C35 C34 H34A 109.9 . . ?
O11 C34 H34B 109.9 . . ?
C35 C34 H34B 109.9 . . ?
H34A C34 H34B 108.3 . . ?
O12 C35 C34 106.9(2) . . ?
O12 C35 H35A 110.3 . . ?
C34 C35 H35A 110.3 . . ?
O12 C35 H35B 110.3 . . ?
C34 C35 H35B 110.3 . . ?
H35A C35 H35B 108.6 . . ?
O13 C36 C24 108.4(2) . . ?
O13 C36 H36A 110.0 . . ?
C24 C36 H36A 110.0 . . ?
O13 C36 H36B 110.0 . . ?
C24 C36 H36B 110.0 . . ?
H36A C36 H36B 108.4 . . ?
O14 C37 O13 123.7(2) . . ?
O14 C37 C38 123.1(2) . . ?
O13 C37 C38 113.1(2) . . ?
N2 C38 C39 124.0(2) . . ?
N2 C38 C37 117.8(2) . . ?
C39 C38 C37 118.2(2) . . ?
C40 C39 C38 118.3(2) . . ?
C40 C39 H39 120.9 . . ?
C38 C39 H39 120.9 . . ?
C41 C40 C39 118.6(2) . . ?
C41 C40 H40 120.7 . . ?
C39 C40 H40 120.7 . . ?
C40 C41 C42 118.8(2) . . ?
C40 C41 H41 120.6 . . ?
C42 C41 H41 120.6 . . ?
N2 C42 C41 123.6(2) . . ?
N2 C42 H42 118.2 . . ?
C41 C42 H42 118.2 . . ?
C44 C43 C48 120.0(3) . . ?
C44 C43 H43 120.0 . . ?
C48 C43 H43 120.0 . . ?
C43 C44 C45 120.5(3) . . ?
C43 C44 H44 119.7 . . ?
C45 C44 H44 119.7 . . ?
C46 C45 C44 120.1(3) . . ?
C46 C45 H45 119.9 . . ?
C44 C45 H45 119.9 . . ?
C45 C46 C47 119.5(3) . . ?
C45 C46 H46 120.2 . . ?
C47 C46 H46 120.2 . . ?
C48 C47 C46 120.5(2) . . ?
C48 C47 H47 119.8 . . ?
C46 C47 H47 119.8 . . ?
C47 C48 C43 119.3(2) . . ?
C47 C48 C49 122.8(2) . . ?
C43 C48 C49 117.9(2) . . ?
N3 C49 C48 113.1(2) . . ?
N3 C49 H49A 109.0 . . ?
C48 C49 H49A 109.0 . . ?
N3 C49 H49B 109.0 . . ?
C48 C49 H49B 109.0 . . ?
H49A C49 H49B 107.8 . . ?
N3 C50 C51 120.4(2) . . ?
N3 C50 H50 119.8 . . ?
C51 C50 H50 119.8 . . ?
C50 C51 C52 120.7(2) . . ?
C50 C51 H51 119.7 . . ?
C52 C51 H51 119.7 . . ?
C53 C52 C51 117.3(2) . . ?
C53 C52 C55 119.7(2) . . ?
C51 C52 C55 123.0(2) . . ?
C54 C53 C52 120.1(2) . . ?
C54 C53 H53 119.9 . . ?
C52 C53 H53 119.9 . . ?
N3 C54 C53 120.9(2) . . ?
N3 C54 H54 119.6 . . ?
C53 C54 H54 119.6 . . ?
C56 C55 C52 121.8(2) . . ?
C56 C55 H55 119.1 . . ?
C52 C55 H55 119.1 . . ?
C55 C56 C57 126.4(2) . . ?
C55 C56 H56 116.8 . . ?
C57 C56 H56 116.8 . . ?
C58 C57 C61 117.8(2) . . ?
C58 C57 C56 117.8(2) . . ?
C61 C57 C56 124.3(2) . . ?
C59 C58 C57 120.7(3) . . ?
C59 C58 H58 119.6 . . ?
C57 C58 H58 119.6 . . ?
N4 C59 C58 119.9(3) . . ?
N4 C59 H59 120.0 . . ?
C58 C59 H59 120.0 . . ?
N4 C60 C61 121.2(2) . . ?
N4 C60 H60 119.4 . . ?
C61 C60 H60 119.4 . . ?
C60 C61 C57 119.2(2) . . ?
C60 C61 H61 120.4 . . ?
C57 C61 H61 120.4 . . ?
N4 C62 C63 111.9(3) . . ?
N4 C62 H62A 109.2 . . ?
C63 C62 H62A 109.2 . . ?
N4 C62 H62B 109.2 . . ?
C63 C62 H62B 109.2 . . ?
H62A C62 H62B 107.9 . . ?
C64 C63 C68 118.3(3) . . ?
C64 C63 C62 120.4(3) . . ?
C68 C63 C62 121.3(3) . . ?
C65 C64 C63 121.1(3) . . ?
C65 C64 H64 119.5 . . ?
C63 C64 H64 119.5 . . ?
C64 C65 C66 120.6(4) . . ?
C64 C65 H65 119.7 . . ?
C66 C65 H65 119.7 . . ?
C67 C66 C65 119.1(4) . . ?
C67 C66 H66 120.4 . . ?
C65 C66 H66 120.4 . . ?
C66 C67 C68 120.2(3) . . ?
C66 C67 H67 119.9 . . ?
C68 C67 H67 119.9 . . ?
C67 C68 C63 120.7(3) . . ?
C67 C68 H68 119.6 . . ?
C63 C68 H68 119.6 . . ?

loop_
_geom_bond_atom_site_label_1
_geom_bond_atom_site_label_2
_geom_bond_distance
_geom_bond_site_symmetry_2
_geom_bond_publ_flag
P1 F2 1.568(2) . ?
P1 F4 1.5836(19) . ?
P1 F3 1.586(2) . ?
P1 F6 1.588(2) . ?
P1 F1 1.5891(19) . ?
P1 F5 1.5917(19) . ?
P2 F8 1.491(3) . ?
P2 F7 1.515(5) . ?
P2 F9 1.547(4) . ?
P2 F12 1.578(2) . ?
P2 F10 1.582(3) . ?
P2 F11 1.587(2) . ?
O1 C6 1.202(3) . ?
O2 C6 1.344(3) . ?
O2 C7 1.455(3) . ?
O3 C10 1.367(3) . ?
O3 C14 1.429(3) . ?
O4 C15 1.420(4) . ?
O4 C16 1.424(3) . ?
O5 C18 1.412(4) . ?
O5 C17 1.428(4) . ?
O6 C20 1.413(4) . ?
O6 C19 1.425(4) . ?
O7 C22 1.372(3) . ?
O7 C21 1.430(3) . ?
O8 C26 1.367(3) . ?
O8 C28 1.435(3) . ?
O9 C29 1.418(3) . ?
O9 C30 1.432(3) . ?
O10 C32 1.421(3) . ?
O10 C31 1.432(3) . ?
O11 C33 1.421(3) . ?
O11 C34 1.423(3) . ?
O12 C12 1.366(3) . ?
O12 C35 1.435(3) . ?
O13 C37 1.341(3) . ?
O13 C36 1.453(3) . ?
O14 C37 1.202(3) . ?
N1 C5 1.336(4) . ?
N1 C1 1.336(4) . ?
N2 C42 1.333(3) . ?
N2 C38 1.336(3) . ?
N3 C54 1.350(3) . ?
N3 C50 1.351(3) . ?
N3 C49 1.478(3) . ?
N4 C59 1.342(4) . ?
N4 C60 1.355(4) . ?
N4 C62 1.492(3) . ?
C1 C2 1.387(4) . ?
C1 H1 0.9500 . ?
C2 C3 1.370(5) . ?
C2 H2 0.9500 . ?
C3 C4 1.386(5) . ?
C3 H3 0.9500 . ?
C4 C5 1.392(4) . ?
C4 H4 0.9500 . ?
C5 C6 1.495(4) . ?
C7 C8 1.507(3) . ?
C7 H7A 0.9900 . ?
C7 H7B 0.9900 . ?
C8 C13 1.389(4) . ?
C8 C9 1.394(4) . ?
C9 C10 1.394(4) . ?
C9 H9 0.9500 . ?
C10 C11 1.385(4) . ?
C11 C12 1.387(3) . ?
C11 H11 0.9500 . ?
C12 C13 1.395(3) . ?
C13 H13 0.9500 . ?
C14 C15 1.505(4) . ?
C14 H14A 0.9900 . ?
C14 H14B 0.9900 . ?
C15 H15A 0.9900 . ?
C15 H15B 0.9900 . ?
C16 C17 1.485(5) . ?
C16 H16A 0.9900 . ?
C16 H16B 0.9900 . ?
C17 H17A 0.9900 . ?
C17 H17B 0.9900 . ?
C18 C19 1.497(6) . ?
C18 H18A 0.9900 . ?
C18 H18B 0.9900 . ?
C19 H19A 0.9900 . ?
C19 H19B 0.9900 . ?
C20 C21 1.509(4) . ?
C20 H20A 0.9900 . ?
C20 H20B 0.9900 . ?
C21 H21A 0.9900 . ?
C21 H21B 0.9900 . ?
C22 C27 1.392(4) . ?
C22 C23 1.397(4) . ?
C23 C24 1.383(4) . ?
C23 H23 0.9500 . ?
C24 C25 1.397(4) . ?
C24 C36 1.501(4) . ?
C25 C26 1.390(4) . ?
C25 H25 0.9500 . ?
C26 C27 1.393(4) . ?
C27 H27 0.9500 . ?
C28 C29 1.500(4) . ?
C28 H28A 0.9900 . ?
C28 H28B 0.9900 . ?
C29 H29A 0.9900 . ?
C29 H29B 0.9900 . ?
C30 C31 1.490(4) . ?
C30 H30A 0.9900 . ?
C30 H30B 0.9900 . ?
C31 H31A 0.9900 . ?
C31 H31B 0.9900 . ?
C32 C33 1.494(4) . ?
C32 H32A 0.9900 . ?
C32 H32B 0.9900 . ?
C33 H33A 0.9900 . ?
C33 H33B 0.9900 . ?
C34 C35 1.499(4) . ?
C34 H34A 0.9900 . ?
C34 H34B 0.9900 . ?
C35 H35A 0.9900 . ?
C35 H35B 0.9900 . ?
C36 H36A 0.9900 . ?
C36 H36B 0.9900 . ?
C37 C38 1.499(3) . ?
C38 C39 1.387(3) . ?
C39 C40 1.382(4) . ?
C39 H39 0.9500 . ?
C40 C41 1.378(4) . ?
C40 H40 0.9500 . ?
C41 C42 1.387(4) . ?
C41 H41 0.9500 . ?
C42 H42 0.9500 . ?
C43 C44 1.378(4) . ?
C43 C48 1.401(3) . ?
C43 H43 0.9500 . ?
C44 C45 1.388(5) . ?
C44 H44 0.9500 . ?
C45 C46 1.378(4) . ?
C45 H45 0.9500 . ?
C46 C47 1.401(4) . ?
C46 H46 0.9500 . ?
C47 C48 1.382(4) . ?
C47 H47 0.9500 . ?
C48 C49 1.514(3) . ?
C49 H49A 0.9900 . ?
C49 H49B 0.9900 . ?
C50 C51 1.369(3) . ?
C50 H50 0.9500 . ?
C51 C52 1.400(3) . ?
C51 H51 0.9500 . ?
C52 C53 1.399(3) . ?
C52 C55 1.464(3) . ?
C53 C54 1.372(3) . ?
C53 H53 0.9500 . ?
C54 H54 0.9500 . ?
C55 C56 1.332(3) . ?
C55 H55 0.9500 . ?
C56 C57 1.456(3) . ?
C56 H56 0.9500 . ?
C57 C58 1.399(4) . ?
C57 C61 1.401(4) . ?
C58 C59 1.368(4) . ?
C58 H58 0.9500 . ?
C59 H59 0.9500 . ?
C60 C61 1.367(4) . ?
C60 H60 0.9500 . ?
C61 H61 0.9500 . ?
C62 C63 1.497(5) . ?
C62 H62A 0.9900 . ?
C62 H62B 0.9900 . ?
C63 C64 1.383(5) . ?
C63 C68 1.391(5) . ?
C64 C65 1.371(6) . ?
C64 H64 0.9500 . ?
C65 C66 1.384(5) . ?
C65 H65 0.9500 . ?
C66 C67 1.380(5) . ?
C66 H66 0.9500 . ?
C67 C68 1.383(6) . ?
C67 H67 0.9500 . ?
C68 H68 0.9500 . ?

loop_
_platon_squeeze_void_nr
_platon_squeeze_void_average_x
_platon_squeeze_void_average_y
_platon_squeeze_void_average_z
_platon_squeeze_void_volume
_platon_squeeze_void_count_electrons
_platon_squeeze_void_content
1 0.000 0.500 0.500 606 141 ' '
2 0.347 0.705 0.850 12 0 ' '
3 0.652 0.295 0.150 12 0 ' '
